data_7718463
loop_
_publ_author_name
'M&#xf8;ller, Mads Sondrup'
'McKee, Vickie'
'McKenzie, Christine J.'

_publ_section_title
;
 Stereochemically (In)active lone pairs in Sb(III) complexes of a soft
 scorpionate ligand.
;
_journal_issue 16
_journal_name_full 'Dalton transactions (Cambridge, England : 2003)'
_journal_page_first 6665
_journal_page_last 6673
_journal_paper_doi 10.1039/d5dt00261c
_journal_volume 54
_journal_year 2025
_chemical_formula_moiety 'C40 H54 B3 N20 S10 Sb2, 3(F6 P), C3 H6 O, [+0.7(C3 H6 O)]'
_chemical_formula_sum 'C45.1 H64.2 B3 F18 N20 O1.7 P3 S10 Sb2'
_chemical_formula_weight 1945.20
_space_group_crystal_system monoclinic
_space_group_IT_number 15
_space_group_name_Hall '-C 2yc'
_space_group_name_H-M_alt 'C 1 2/c 1'
_atom_sites_solution_hydrogens mixed
_atom_sites_solution_primary dual
_atom_sites_solution_secondary difmap
_audit_creation_date 2024-06-27
_audit_creation_method
;
Olex2 1.5
(compiled 2024.02.16 svn.r378c4104 for OlexSys, GUI svn.r6928)
;
_audit_update_record
;
2024-10-03 deposited with the CCDC.	2025-03-25 downloaded from the CCDC.
;
_cell_angle_alpha 90
_cell_angle_beta 114.476(4)
_cell_angle_gamma 90
_cell_formula_units_Z 8
_cell_length_a 32.0046(9)
_cell_length_b 14.8912(3)
_cell_length_c 34.1458(12)
_cell_measurement_reflns_used 16571
_cell_measurement_temperature 100.00(10)
_cell_measurement_theta_max 62.0070
_cell_measurement_theta_min 3.1930
_cell_volume 14811.0(9)
_computing_cell_refinement 'CrysAlisPro 1.171.43.101a (Rigaku OD, 2023)'
_computing_data_collection 'CrysAlisPro system (CCD 43.115a 64-bit (release 15-03-2024))'
_computing_data_reduction 'CrysAlisPro 1.171.43.101a (Rigaku OD, 2023)'
_computing_molecular_graphics 'Mercury (Macrae at al., 2008)'
_computing_publication_material 'Olex2 (Dolomanov et al. 2009), PublCIF (Westrip, 2010)'
_computing_structure_refinement 'SHELXL-2019/2 (Sheldrick, 2015a)'
_computing_structure_solution 'SHELXT 2018/2(Sheldrick 2015)'
_diffrn_ambient_environment N~2~
_diffrn_ambient_temperature 100.00(10)
_diffrn_detector 'CCD plate'
_diffrn_detector_area_resol_mean 5.2923
_diffrn_detector_type AtlasS2
_diffrn_measured_fraction_theta_full 0.981
_diffrn_measured_fraction_theta_max 0.981
_diffrn_measurement_details
;
List of Runs (angles in degrees, time in seconds):

  # Type    Start    End  Width  t~exp~   \w     \q     \k     \f   Frames
#--------------------------------------------------------------------------
  1  \w     19.00  63.00   1.00   12.50    --   -0.78  38.00-120.00   44
  2  \w    -63.00  12.00   1.00   12.50    --   -0.78 -38.00 -60.00   75
  3  \w    -16.00  66.00   1.00   12.50    --   -0.78  38.00 120.00   82
  4  \w     14.00 101.00   1.00   37.50    --   73.78 -77.00 -90.00   87
  5  \w     36.00 112.00   1.00   37.50    --   73.78-125.00  60.00   76
  6  \w     16.00  56.00   1.00   37.50    --   73.78 -57.00  30.00   40
  7  \w     34.00 112.00   1.00   37.50    --   73.78-125.00 -90.00   78
  8  \w     47.00 143.00   1.00   37.50    --   73.78  77.00  90.00   96
  9  \w    -68.00 -15.00   1.00   37.50    --  -75.34   0.00 150.00   53
 10  \w    -43.00 -10.00   1.00   37.50    --  -75.34  38.00   0.00   33
 11  \w    -43.00 -10.00   1.00   37.50    --  -75.34  38.00-180.00   33
 12  \w    -37.00 -12.00   1.00   37.50    --  -75.34  38.00 150.00   25
 13  \w    -98.00 -17.00   1.00   37.50    --  -75.34  77.00-180.00   81
 14  \w    -42.00 -15.00   1.00   37.50    --  -75.34  38.00 -30.00   27
 15  \w    -79.00  -3.00   1.00   37.50    --  -75.34   0.00  90.00   76
;
_diffrn_measurement_device 'four-circle diffractometer'
_diffrn_measurement_device_type 'XtaLAB Synergy, Dualflex, AtlasS2'
_diffrn_measurement_method '\w scans'
_diffrn_orient_matrix_type 'CrysAlisPro convention (1999,Acta A55,543-557)'
_diffrn_orient_matrix_UB_11 -0.0055606000
_diffrn_orient_matrix_UB_12 0.0424061000
_diffrn_orient_matrix_UB_13 0.0387524000
_diffrn_orient_matrix_UB_21 0.0261401000
_diffrn_orient_matrix_UB_22 0.0839683000
_diffrn_orient_matrix_UB_23 -0.0038253000
_diffrn_orient_matrix_UB_31 -0.0456239000
_diffrn_orient_matrix_UB_32 0.0429656000
_diffrn_orient_matrix_UB_33 -0.0307217000
_diffrn_radiation_monochromator mirror
_diffrn_radiation_probe x-ray
_diffrn_radiation_type 'Cu K\a'
_diffrn_radiation_wavelength 1.54184
_diffrn_reflns_av_R_equivalents 0.0583
_diffrn_reflns_av_unetI/netI 0.0587
_diffrn_reflns_Laue_measured_fraction_full 0.981
_diffrn_reflns_Laue_measured_fraction_max 0.981
_diffrn_reflns_limit_h_max 30
_diffrn_reflns_limit_h_min -36
_diffrn_reflns_limit_k_max 16
_diffrn_reflns_limit_k_min -16
_diffrn_reflns_limit_l_max 38
_diffrn_reflns_limit_l_min -39
_diffrn_reflns_number 46676
_diffrn_reflns_point_group_measured_fraction_full 0.981
_diffrn_reflns_point_group_measured_fraction_max 0.981
_diffrn_reflns_theta_full 62.254
_diffrn_reflns_theta_max 62.254
_diffrn_reflns_theta_min 3.034
_diffrn_source 'micro-focus sealed X-ray tube'
_diffrn_source_type 'PhotonJet (Cu) X-ray Source'
_exptl_absorpt_coefficient_mu 9.912
_exptl_absorpt_correction_T_max 1.000
_exptl_absorpt_correction_T_min 0.872
_exptl_absorpt_correction_type gaussian
_exptl_absorpt_process_details
;
CrysAlisPro 1.171.43.101a (Rigaku Oxford Diffraction, 2023)
Numerical absorption correction based on gaussian integration over
a multifaceted crystal model
Empirical absorption correction using spherical harmonics,
implemented in SCALE3 ABSPACK scaling algorithm.
;
_exptl_crystal_colour yellow
_exptl_crystal_colour_primary yellow
_exptl_crystal_density_diffrn 1.745
_exptl_crystal_description plate
_exptl_crystal_F_000 7779
_exptl_crystal_recrystallization_method 'Re-crystallisation from solvent: acetone'
_exptl_crystal_size_max 0.111
_exptl_crystal_size_mid 0.095
_exptl_crystal_size_min 0.011
_refine_diff_density_max 1.602
_refine_diff_density_min -0.968
_refine_diff_density_rms 0.126
_refine_ls_extinction_method none
_refine_ls_goodness_of_fit_ref 1.151
_refine_ls_hydrogen_treatment mixed
_refine_ls_matrix_type full
_refine_ls_number_parameters 948
_refine_ls_number_reflns 11519
_refine_ls_number_restraints 1773
_refine_ls_restrained_S_all 1.092
_refine_ls_R_factor_all 0.0789
_refine_ls_R_factor_gt 0.0658
_refine_ls_shift/su_max 0.002
_refine_ls_shift/su_mean 0.000
_refine_ls_structure_factor_coef Fsqd
_refine_ls_weighting_details 'w=1/[\s^2^(Fo^2^)+(0.0003P)^2^+346.9066P] where P=(Fo^2^+2Fc^2^)/3'
_refine_ls_weighting_scheme calc
_refine_ls_wR_factor_gt 0.1353
_refine_ls_wR_factor_ref 0.1419
_reflns_Friedel_coverage 0.000
_reflns_number_gt 9671
_reflns_number_total 11519
_reflns_threshold_expression 'I > 2\s(I)'
_cod_data_source_file d5dt00261c2.cif
_cod_data_source_block sbpf6b_(4)
_cod_depositor_comments 'Adding full bibliography for 7718459--7718463.cif.'
_cod_original_cell_volume 14811.0(8)
_cod_original_formula_sum 'C45.10 H64.20 B3 F18 N20 O1.70 P3 S10 Sb2'
_cod_database_code 7718463
_shelx_shelxl_version_number 2019/2
_chemical_oxdiff_formula C24H30N12OB2S6PF6Sb
_shelx_space_group_comment
;
The symmetry employed for this shelxl refinement is uniquely defined
by the following loop, which should always be used as a source of
symmetry information in preference to the above space-group names.
They are only intended as comments.
;
_shelx_estimated_absorpt_t_max 0.899
_shelx_estimated_absorpt_t_min 0.406
_olex2_refinement_description
;
1. Fixed Uiso
 At 1.2 times of:
  All C(H) groups, All N(H) groups
 At 1.5 times of:
  All B(H) groups, All C(H,H,H) groups
2. Restrained distances
 B1-H1 \\sim B2-H2 \\sim B3-H3
 with sigma of 0.02
3. Uiso/Uaniso restraints and constraints
All non-hydrogen atoms have similar U: within 2A with sigma of 0.04 and sigma
for terminal atoms of 0.08 within 2A
Uanis(P3) \\sim Ueq, Uanis(F13) \\sim Ueq, Uanis(F14) \\sim Ueq, Uanis(F15)
\\sim Ueq, Uanis(F16) \\sim Ueq, Uanis(F17) \\sim Ueq, Uanis(F18) \\sim Ueq, :
with sigma of 0.1 and sigma for terminal atoms of 0.2
4. Rigid body (RIGU) restrains
 All non-hydrogen atoms
 with sigma for 1-2 distances of 0.004 and sigma for 1-3 distances of 0.004
5. Same fragment restrains
{P3', F13', F14', F15', F16', F17', F18'} sigma for 1-2: 0.02, 1-3: 0.04
{P3, F13, F14, F15, F16, F17, F18} sigma for 1-2: 0.02, 1-3: 0.04
as in
{P1, F1, F2, F3, F4, F5, F6}
6. Others
 Sof(P3')=Sof(F13')=Sof(F14')=Sof(F15')=Sof(F16')=Sof(F17')=Sof(F18')=1-FVAR(1)
 Sof(P3)=Sof(F13)=Sof(F14)=Sof(F15)=Sof(F16)=Sof(F17)=Sof(F18)=FVAR(1)
7.a Ternary CH refined with riding coordinates:
 B2(H2)
7.b Aromatic/amide H refined with riding coordinates:
 N19(H19), C2(H2A), C3(H3A), C6(H6), C7(H7), C10(H10), C11(H11), C14(H14),
 C15(H15), C18(H18), C19(H19A), C22(H22), C23(H23), C26(H26), C27(H27),
 C30(H30), C31(H31), C34(H34), C35(H35), C38(H38), C39(H39)
7.c Idealised Me refined as rotating group:
 C4(H4A,H4B,H4C), C8(H8A,H8B,H8C), C12(H12A,H12B,H12C), C16(H16A,H16B,H16C),
 C20(H20A,H20B,H20C), C24(H24A,H24B,H24C), C28(H28A,H28B,H28C), C32(H32A,H32B,
 H32C), C36(H36A,H36B,H36C), C40(H40A,H40B,H40C), C42(H42A,H42B,H42C), C43(H43A,
 H43B,H43C)
;
_smtbx_masks_void_probe_radius 1.2
_smtbx_masks_void_truncation_radius 1.2
_platon_squeeze_void_probe_radius 1.20
_olex2_submission_special_instructions 'No special instructions were received'
_oxdiff_exptl_absorpt_empirical_details
;
Empirical correction (ABSPACK) includes:
- Absorption correction using spherical harmonics
- Frame scaling
- Detector area scaling
;
_oxdiff_exptl_absorpt_empirical_full_max 1.548
_oxdiff_exptl_absorpt_empirical_full_min 0.731

loop_
_space_group_symop_operation_xyz
'x, y, z'
'-x, y, -z+1/2'
'x+1/2, y+1/2, z'
'-x+1/2, y+1/2, -z+1/2'
'-x, -y, -z'
'x, -y, z-1/2'
'-x+1/2, -y+1/2, -z'
'x+1/2, -y+1/2, z-1/2'

loop_
_atom_site_label
_atom_site_type_symbol
_atom_site_fract_x
_atom_site_fract_y
_atom_site_fract_z
_atom_site_U_iso_or_equiv
_atom_site_adp_type
_atom_site_occupancy
_atom_site_site_symmetry_order
_atom_site_calc_flag
_atom_site_refinement_flags_posn
_atom_site_refinement_flags_adp
_atom_site_refinement_flags_occupancy
_atom_site_disorder_assembly
_atom_site_disorder_group
Sb1 Sb 0.62211(2) 0.74121(3) 0.53833(2) 0.02446(14) Uani 1 1 d . . . . .
Sb2 Sb 0.64755(2) 0.78204(4) 0.66566(2) 0.02757(15) Uani 1 1 d . . . . .
B1 B 0.5154(3) 0.7316(7) 0.4151(3) 0.033(2) Uani 1 1 d D U . . .
H1 H 0.492(2) 0.729(6) 0.3844(12) 0.049 Uiso 1 1 d D U . . .
B2 B 0.5948(4) 0.8491(9) 0.7544(4) 0.048(2) Uani 1 1 d D U . . .
H2 H 0.580926 0.861862 0.775279 0.072 Uiso 1 1 calc DR U . . .
B3 B 0.7196(3) 0.6341(7) 0.6320(3) 0.0261(19) Uani 1 1 d D U . . .
H3 H 0.702(3) 0.693(3) 0.625(3) 0.039 Uiso 1 1 d D U . . .
S1 S 0.53356(7) 0.72320(14) 0.52282(7) 0.0282(5) Uani 1 1 d . U . . .
S2 S 0.60258(7) 0.86558(14) 0.48414(7) 0.0290(5) Uani 1 1 d . U . . .
S3 S 0.61399(7) 0.61935(14) 0.48234(7) 0.0315(5) Uani 1 1 d . U . . .
S4 S 0.56755(7) 0.84274(16) 0.64385(7) 0.0326(5) Uani 1 1 d . U . . .
S5 S 0.67961(7) 0.91308(16) 0.72190(7) 0.0365(5) Uani 1 1 d . U . . .
S6 S 0.64315(8) 0.67537(17) 0.72092(7) 0.0380(6) Uani 1 1 d . U . . .
S7 S 0.71163(7) 0.74033(14) 0.54373(7) 0.0285(5) Uani 1 1 d . U . . .
S8 S 0.61053(7) 0.61998(15) 0.61711(7) 0.0306(5) Uani 1 1 d . U . . .
S9 S 0.75958(7) 0.78866(16) 0.70966(8) 0.0382(5) Uani 1 1 d . U . . .
S10 S 0.62795(7) 0.91342(15) 0.58615(7) 0.0337(5) Uani 1 1 d . U . . .
N1 N 0.5003(2) 0.8000(4) 0.4412(2) 0.0291(15) Uani 1 1 d . U . . .
N2 N 0.4809(2) 0.8688(5) 0.4876(2) 0.0333(16) Uani 1 1 d . U . . .
N3 N 0.5606(2) 0.7581(5) 0.4117(2) 0.0338(16) Uani 1 1 d . U . . .
N4 N 0.6285(2) 0.8042(5) 0.4223(2) 0.0355(17) Uani 1 1 d . U . . .
N5 N 0.5196(2) 0.6357(5) 0.4344(2) 0.0318(16) Uani 1 1 d . U . . .
N6 N 0.5424(2) 0.5092(5) 0.4689(2) 0.0321(16) Uani 1 1 d . U . . .
N7 N 0.5617(2) 0.7851(6) 0.7189(2) 0.0446(19) Uani 1 1 d . U . . .
N8 N 0.5176(2) 0.7129(6) 0.6608(3) 0.0447(19) Uani 1 1 d . U . . .
N9 N 0.5999(2) 0.9393(6) 0.7343(2) 0.0442(18) Uani 1 1 d . U . . .
N10 N 0.6174(3) 1.0493(6) 0.7017(3) 0.0468(19) Uani 1 1 d . U . . .
N11 N 0.6417(3) 0.8032(6) 0.7792(2) 0.0449(19) Uani 1 1 d . U . . .
N12 N 0.7048(3) 0.7248(6) 0.8007(2) 0.0476(19) Uani 1 1 d . U . . .
N13 N 0.7167(2) 0.5861(4) 0.5903(2) 0.0275(15) Uani 1 1 d . U . . .
N14 N 0.7207(2) 0.5622(5) 0.5288(2) 0.0316(15) Uani 1 1 d . U . . .
N15 N 0.7016(2) 0.5699(5) 0.6567(2) 0.0306(16) Uani 1 1 d . U . . .
N16 N 0.6567(3) 0.4916(5) 0.6772(2) 0.0367(17) Uani 1 1 d . U . . .
N17 N 0.7720(2) 0.6514(5) 0.6605(2) 0.0286(15) Uani 1 1 d . U . . .
N18 N 0.8350(2) 0.7112(5) 0.7076(2) 0.0366(17) Uani 1 1 d . U . . .
N19 N 0.7222(2) 0.9235(5) 0.6256(2) 0.0358(17) Uani 1 1 d . U . . .
H19 H 0.725181 0.882900 0.645264 0.043 Uiso 1 1 calc R U . . .
N20 N 0.6928(3) 1.0134(5) 0.5720(2) 0.0373(17) Uani 1 1 d . U . . .
C1 C 0.5045(3) 0.7980(5) 0.4820(3) 0.0278(17) Uani 1 1 d . U . . .
C2 C 0.4752(3) 0.8755(6) 0.4214(3) 0.039(2) Uani 1 1 d . U . . .
H2A H 0.467993 0.894742 0.392767 0.047 Uiso 1 1 calc R U . . .
C3 C 0.4629(3) 0.9168(6) 0.4501(3) 0.041(2) Uani 1 1 d . U . . .
H3A H 0.444936 0.969831 0.445221 0.049 Uiso 1 1 calc R U . . .
C4 C 0.4719(3) 0.8849(6) 0.5258(3) 0.042(2) Uani 1 1 d . U . . .
H4A H 0.463328 0.947900 0.526405 0.063 Uiso 1 1 calc R U . . .
H4B H 0.499530 0.871350 0.551793 0.063 Uiso 1 1 calc R U . . .
H4C H 0.446674 0.846089 0.524770 0.063 Uiso 1 1 calc R U . . .
C5 C 0.5963(3) 0.8087(6) 0.4380(3) 0.0287(17) Uani 1 1 d . U . . .
C6 C 0.5717(3) 0.7222(7) 0.3799(3) 0.046(2) Uani 1 1 d . U . . .
H6 H 0.553097 0.683147 0.357450 0.055 Uiso 1 1 calc R U . . .
C7 C 0.6130(3) 0.7520(7) 0.3865(3) 0.047(2) Uani 1 1 d . U . . .
H7 H 0.629083 0.739064 0.369165 0.056 Uiso 1 1 calc R U . . .
C8 C 0.6724(3) 0.8553(7) 0.4394(3) 0.040(2) Uani 1 1 d . U . . .
H8A H 0.695435 0.822561 0.433096 0.060 Uiso 1 1 calc R U . . .
H8B H 0.683202 0.862274 0.470626 0.060 Uiso 1 1 calc R U . . .
H8C H 0.667418 0.914630 0.425846 0.060 Uiso 1 1 calc R U . . .
C9 C 0.5572(3) 0.5887(6) 0.4613(3) 0.0289(18) Uani 1 1 d . U . . .
C10 C 0.4816(3) 0.5829(6) 0.4262(3) 0.034(2) Uani 1 1 d . U . . .
H10 H 0.450834 0.599137 0.408546 0.041 Uiso 1 1 calc R U . . .
C11 C 0.4951(3) 0.5048(6) 0.4472(3) 0.039(2) Uani 1 1 d . U . . .
H11 H 0.475943 0.456082 0.447235 0.047 Uiso 1 1 calc R U . . .
C12 C 0.5721(3) 0.4377(6) 0.4955(3) 0.047(3) Uani 1 1 d . U . . .
H12A H 0.553366 0.392257 0.501408 0.071 Uiso 1 1 calc R U . . .
H12B H 0.594175 0.463120 0.522696 0.071 Uiso 1 1 calc R U . . .
H12C H 0.588769 0.409869 0.480150 0.071 Uiso 1 1 calc R U . . .
C13 C 0.5484(3) 0.7806(7) 0.6754(3) 0.0351(19) Uani 1 1 d . U . . .
C14 C 0.5385(3) 0.7185(9) 0.7298(4) 0.062(3) Uani 1 1 d . U . . .
H14 H 0.541370 0.705646 0.758084 0.074 Uiso 1 1 calc R U . . .
C15 C 0.5116(4) 0.6753(9) 0.6944(4) 0.063(3) Uani 1 1 d . U . . .
H15 H 0.491728 0.626678 0.692788 0.075 Uiso 1 1 calc R U . . .
C16 C 0.4920(3) 0.6886(8) 0.6152(3) 0.050(3) Uani 1 1 d . U . . .
H16A H 0.465145 0.727808 0.602135 0.075 Uiso 1 1 calc R U . . .
H16B H 0.481890 0.625963 0.613088 0.075 Uiso 1 1 calc R U . . .
H16C H 0.511915 0.695875 0.600030 0.075 Uiso 1 1 calc R U . . .
C17 C 0.6308(3) 0.9666(7) 0.7199(3) 0.039(2) Uani 1 1 d . U . . .
C18 C 0.5667(4) 1.0056(8) 0.7247(3) 0.056(2) Uani 1 1 d . U . . .
H18 H 0.540530 1.003159 0.731005 0.067 Uiso 1 1 calc R U . . .
C19 C 0.5775(3) 1.0732(8) 0.7050(3) 0.053(2) Uani 1 1 d . U . . .
H19A H 0.560790 1.127547 0.695250 0.063 Uiso 1 1 calc R U . . .
C20 C 0.6418(4) 1.1018(8) 0.6820(4) 0.062(3) Uani 1 1 d . U . . .
H20A H 0.649081 1.063614 0.662218 0.093 Uiso 1 1 calc R U . . .
H20B H 0.670342 1.125013 0.704396 0.093 Uiso 1 1 calc R U . . .
H20C H 0.622554 1.152056 0.665948 0.093 Uiso 1 1 calc R U . . .
C21 C 0.6637(3) 0.7373(7) 0.7682(3) 0.041(2) Uani 1 1 d . U . . .
C22 C 0.6710(3) 0.8298(8) 0.8203(3) 0.052(3) Uani 1 1 d . U . . .
H22 H 0.664466 0.874671 0.836716 0.063 Uiso 1 1 calc R U . . .
C23 C 0.7100(3) 0.7823(8) 0.8332(3) 0.055(3) Uani 1 1 d . U . . .
H23 H 0.736113 0.787763 0.859883 0.066 Uiso 1 1 calc R U . . .
C24 C 0.7384(3) 0.6567(8) 0.8013(3) 0.053(3) Uani 1 1 d . U . . .
H24A H 0.725829 0.596584 0.801036 0.080 Uiso 1 1 calc R U . . .
H24B H 0.766847 0.664038 0.827300 0.080 Uiso 1 1 calc R U . . .
H24C H 0.744922 0.664064 0.775811 0.080 Uiso 1 1 calc R U . . .
C25 C 0.7173(3) 0.6268(5) 0.5554(3) 0.0246(16) Uani 1 1 d . U . . .
C26 C 0.7190(3) 0.4938(6) 0.5847(3) 0.0339(19) Uani 1 1 d . U . . .
H26 H 0.718701 0.448561 0.604179 0.041 Uiso 1 1 calc R U . . .
C27 C 0.7218(3) 0.4800(6) 0.5473(3) 0.037(2) Uani 1 1 d . U . . .
H27 H 0.724020 0.423381 0.535521 0.045 Uiso 1 1 calc R U . . .
C28 C 0.7208(3) 0.5756(7) 0.4862(3) 0.042(2) Uani 1 1 d . U . . .
H28A H 0.692309 0.551592 0.463995 0.062 Uiso 1 1 calc R U . . .
H28B H 0.747122 0.544335 0.484899 0.062 Uiso 1 1 calc R U . . .
H28C H 0.722952 0.639951 0.481226 0.062 Uiso 1 1 calc R U . . .
C29 C 0.6577(3) 0.5579(6) 0.6505(3) 0.0302(18) Uani 1 1 d . U . . .
C30 C 0.7280(3) 0.5105(6) 0.6890(3) 0.038(2) Uani 1 1 d . U . . .
H30 H 0.760474 0.505152 0.700353 0.046 Uiso 1 1 calc R U . . .
C31 C 0.7005(3) 0.4625(6) 0.7014(3) 0.041(2) Uani 1 1 d . U . . .
H31 H 0.709581 0.416976 0.722777 0.049 Uiso 1 1 calc R U . . .
C32 C 0.6155(3) 0.4588(7) 0.6817(3) 0.047(3) Uani 1 1 d . U . . .
H32A H 0.588782 0.494088 0.663201 0.070 Uiso 1 1 calc R U . . .
H32B H 0.619839 0.464877 0.711763 0.070 Uiso 1 1 calc R U . . .
H32C H 0.610489 0.395434 0.673264 0.070 Uiso 1 1 calc R U . . .
C33 C 0.7889(3) 0.7162(6) 0.6912(3) 0.0321(19) Uani 1 1 d . U . . .
C34 C 0.8089(3) 0.6071(6) 0.6585(3) 0.037(2) Uani 1 1 d . U . . .
H34 H 0.807096 0.558609 0.639778 0.045 Uiso 1 1 calc R U . . .
C35 C 0.8477(3) 0.6434(7) 0.6872(3) 0.040(2) Uani 1 1 d . U . . .
H35 H 0.878145 0.625907 0.692495 0.048 Uiso 1 1 calc R U . . .
C36 C 0.8661(3) 0.7737(7) 0.7394(3) 0.054(3) Uani 1 1 d . U . . .
H36A H 0.862953 0.833516 0.726590 0.081 Uiso 1 1 calc R U . . .
H36B H 0.897827 0.752817 0.748674 0.081 Uiso 1 1 calc R U . . .
H36C H 0.858420 0.776460 0.764358 0.081 Uiso 1 1 calc R U . . .
C37 C 0.6812(3) 0.9505(6) 0.5945(3) 0.0323(18) Uani 1 1 d . U . . .
C38 C 0.7582(3) 0.9677(7) 0.6223(3) 0.044(2) Uani 1 1 d . U . . .
H38 H 0.789922 0.959846 0.640229 0.053 Uiso 1 1 calc R U . . .
C39 C 0.7399(3) 1.0239(7) 0.5891(3) 0.043(2) Uani 1 1 d . U . . .
H39 H 0.756334 1.063973 0.578948 0.052 Uiso 1 1 calc R U . . .
C40 C 0.6605(4) 1.0635(7) 0.5348(3) 0.048(3) Uani 1 1 d . U . . .
H40A H 0.656558 1.032168 0.508245 0.073 Uiso 1 1 calc R U . . .
H40B H 0.672552 1.123942 0.534669 0.073 Uiso 1 1 calc R U . . .
H40C H 0.630788 1.067861 0.536592 0.073 Uiso 1 1 calc R U . . .
P1 P 0.57485(9) 1.0533(2) 0.37353(9) 0.0502(7) Uani 1 1 d D U . . .
F1 F 0.5583(3) 0.9542(5) 0.3747(3) 0.108(3) Uani 1 1 d D U . . .
F2 F 0.5917(3) 1.1520(5) 0.3718(2) 0.086(2) Uani 1 1 d D U . . .
F3 F 0.6106(2) 1.0434(5) 0.4222(2) 0.086(2) Uani 1 1 d D U . . .
F4 F 0.5394(2) 1.0612(5) 0.3248(2) 0.0724(19) Uani 1 1 d D U . . .
F5 F 0.5380(3) 1.0886(6) 0.3887(3) 0.106(3) Uani 1 1 d D U . . .
F6 F 0.6124(2) 1.0176(6) 0.3589(2) 0.087(2) Uani 1 1 d D U . . .
P2 P 0.64373(8) 0.27946(16) 0.59811(9) 0.0412(6) Uani 1 1 d . U . . .
F7 F 0.65346(19) 0.1740(3) 0.60507(19) 0.0501(14) Uani 1 1 d . U . . .
F8 F 0.63439(18) 0.3852(3) 0.59180(19) 0.0518(15) Uani 1 1 d . U . . .
F9 F 0.60394(19) 0.2711(4) 0.6143(2) 0.0621(16) Uani 1 1 d . U . . .
F10 F 0.68384(19) 0.2877(4) 0.5819(2) 0.0574(15) Uani 1 1 d . U . . .
F11 F 0.67974(19) 0.2962(4) 0.64650(19) 0.0573(16) Uani 1 1 d . U . . .
F12 F 0.6076(2) 0.2617(4) 0.5500(2) 0.0635(17) Uani 1 1 d . U . . .
P3 P 0.88886(13) 1.0380(3) 0.6575(2) 0.0739(16) Uani 0.818(11) 1 d D U P A 1
F13 F 0.8797(4) 0.9354(6) 0.6645(4) 0.097(3) Uani 0.818(11) 1 d D U P A 1
F14 F 0.8991(3) 1.1385(6) 0.6507(4) 0.108(4) Uani 0.818(11) 1 d D U P A 1
F15 F 0.9316(3) 1.0384(9) 0.7038(4) 0.103(4) Uani 0.818(11) 1 d D U P A 1
F16 F 0.8475(3) 1.0367(8) 0.6121(3) 0.108(3) Uani 0.818(11) 1 d D U P A 1
F17 F 0.8552(3) 1.0658(8) 0.6785(4) 0.111(4) Uani 0.818(11) 1 d D U P A 1
F18 F 0.9247(3) 1.0059(8) 0.6400(4) 0.102(3) Uani 0.818(11) 1 d D U P A 1
P3' P 0.8889(9) 1.0199(18) 0.6665(9) 0.115(11) Uiso 0.182(11) 1 d D U P A 2
F13' F 0.9142(15) 0.927(2) 0.6803(14) 0.120(15) Uiso 0.182(11) 1 d D U P A 2
F14' F 0.8637(17) 1.113(2) 0.6535(14) 0.140(16) Uiso 0.182(11) 1 d D U P A 2
F15' F 0.9282(14) 1.067(3) 0.7068(12) 0.11(2) Uiso 0.182(11) 1 d D U P A 2
F16' F 0.8512(12) 0.974(3) 0.6254(10) 0.090(13) Uiso 0.182(11) 1 d D U P A 2
F17' F 0.8615(12) 0.999(3) 0.6944(11) 0.082(12) Uiso 0.182(11) 1 d D U P A 2
F18' F 0.9181(15) 1.043(3) 0.6403(14) 0.110(17) Uiso 0.182(11) 1 d D U P A 2
O1 O 0.7278(3) 0.3480(6) 0.4754(3) 0.077(3) Uani 1 1 d . U . . .
C41 C 0.6968(4) 0.2950(8) 0.4576(4) 0.062(3) Uani 1 1 d . U . . .
C42 C 0.7001(4) 0.2249(10) 0.4291(5) 0.093(5) Uani 1 1 d . U . . .
H42A H 0.693000 0.166578 0.438166 0.139 Uiso 1 1 calc R U . . .
H42B H 0.731270 0.223772 0.430475 0.139 Uiso 1 1 calc R U . . .
H42C H 0.678136 0.237445 0.399521 0.139 Uiso 1 1 calc R U . . .
C43 C 0.6539(5) 0.2939(11) 0.4636(5) 0.095(5) Uani 1 1 d . U . . .
H43A H 0.630313 0.328109 0.440418 0.143 Uiso 1 1 calc R U . . .
H43B H 0.659177 0.321231 0.491392 0.143 Uiso 1 1 calc R U . . .
H43C H 0.643579 0.231796 0.463013 0.143 Uiso 1 1 calc R U . . .

loop_
_atom_site_aniso_label
_atom_site_aniso_U_11
_atom_site_aniso_U_22
_atom_site_aniso_U_33
_atom_site_aniso_U_23
_atom_site_aniso_U_13
_atom_site_aniso_U_12
Sb1 0.0168(3) 0.0216(3) 0.0298(3) 0.0023(2) 0.0045(2) -0.0004(2)
Sb2 0.0187(3) 0.0326(3) 0.0291(3) -0.0003(2) 0.0077(2) -0.0045(2)
B1 0.025(4) 0.029(4) 0.036(5) 0.005(3) 0.004(4) -0.002(3)
B2 0.030(4) 0.072(5) 0.039(5) -0.013(4) 0.013(4) -0.014(4)
B3 0.021(4) 0.025(4) 0.027(4) 0.000(3) 0.005(3) 0.000(3)
S1 0.0182(10) 0.0251(11) 0.0371(12) 0.0047(9) 0.0074(9) 0.0009(8)
S2 0.0216(10) 0.0230(11) 0.0368(12) 0.0061(9) 0.0065(9) -0.0019(8)
S3 0.0190(10) 0.0297(12) 0.0402(13) -0.0025(10) 0.0065(9) -0.0020(9)
S4 0.0193(10) 0.0423(13) 0.0337(12) -0.0025(10) 0.0084(9) -0.0022(9)
S5 0.0241(11) 0.0459(14) 0.0362(13) -0.0078(10) 0.0092(10) -0.0088(10)
S6 0.0313(12) 0.0469(14) 0.0304(12) 0.0031(10) 0.0072(10) -0.0124(11)
S7 0.0215(10) 0.0248(11) 0.0370(12) 0.0025(9) 0.0101(9) 0.0001(8)
S8 0.0174(10) 0.0343(12) 0.0335(12) 0.0057(9) 0.0040(9) -0.0038(9)
S9 0.0285(11) 0.0367(13) 0.0407(13) -0.0091(10) 0.0056(10) -0.0052(10)
S10 0.0274(11) 0.0285(12) 0.0410(13) 0.0033(10) 0.0100(10) 0.0021(9)
N1 0.019(3) 0.023(3) 0.034(3) 0.006(3) 0.000(3) -0.001(3)
N2 0.019(3) 0.024(3) 0.051(4) 0.003(3) 0.008(3) 0.003(3)
N3 0.028(3) 0.033(4) 0.034(4) 0.006(3) 0.006(3) -0.004(3)
N4 0.027(3) 0.040(4) 0.040(4) 0.006(3) 0.015(3) 0.002(3)
N5 0.024(3) 0.028(3) 0.035(4) 0.000(3) 0.005(3) -0.003(2)
N6 0.021(3) 0.023(3) 0.044(4) -0.001(3) 0.005(3) -0.002(2)
N7 0.022(3) 0.075(5) 0.038(3) -0.009(3) 0.015(3) -0.015(3)
N8 0.027(4) 0.067(5) 0.042(4) -0.009(3) 0.017(3) -0.017(4)
N9 0.024(3) 0.064(4) 0.039(4) -0.016(3) 0.007(3) -0.010(3)
N10 0.034(4) 0.052(4) 0.048(5) -0.011(3) 0.010(3) 0.001(3)
N11 0.035(3) 0.067(5) 0.030(4) -0.005(3) 0.010(3) -0.017(3)
N12 0.037(4) 0.067(5) 0.028(4) -0.001(3) 0.004(3) -0.014(3)
N13 0.027(4) 0.020(3) 0.030(3) 0.001(2) 0.006(3) 0.000(3)
N14 0.026(4) 0.029(3) 0.038(3) -0.007(3) 0.012(3) -0.002(3)
N15 0.021(3) 0.032(4) 0.030(3) 0.006(3) 0.002(3) -0.001(3)
N16 0.036(3) 0.035(4) 0.031(4) 0.007(3) 0.005(3) -0.004(3)
N17 0.019(3) 0.028(3) 0.032(3) 0.002(3) 0.004(2) 0.002(2)
N18 0.022(3) 0.038(4) 0.040(4) 0.003(3) 0.004(3) -0.004(3)
N19 0.025(3) 0.034(4) 0.051(4) -0.004(3) 0.017(3) -0.004(3)
N20 0.042(4) 0.028(4) 0.044(4) -0.009(3) 0.020(3) -0.009(3)
C1 0.015(4) 0.022(4) 0.038(4) 0.003(3) 0.003(3) 0.001(3)
C2 0.027(4) 0.029(4) 0.048(4) 0.009(3) 0.002(4) 0.000(3)
C3 0.025(4) 0.027(4) 0.058(5) 0.009(3) 0.005(4) 0.001(3)
C4 0.032(5) 0.032(5) 0.061(5) -0.006(4) 0.018(4) 0.003(4)
C5 0.021(3) 0.029(4) 0.032(4) 0.007(3) 0.007(3) 0.004(3)
C6 0.045(4) 0.049(6) 0.043(5) -0.005(4) 0.018(4) -0.014(4)
C7 0.046(5) 0.054(6) 0.044(5) -0.002(4) 0.022(4) -0.010(4)
C8 0.023(4) 0.052(6) 0.045(5) 0.011(4) 0.013(4) 0.002(4)
C9 0.022(3) 0.024(4) 0.036(4) -0.002(3) 0.006(3) 0.000(3)
C10 0.022(4) 0.030(4) 0.040(5) -0.003(3) 0.003(3) -0.002(3)
C11 0.022(4) 0.030(4) 0.054(5) 0.000(4) 0.005(3) -0.005(3)
C12 0.031(5) 0.030(5) 0.067(6) 0.011(4) 0.007(4) 0.000(4)
C13 0.009(3) 0.056(5) 0.042(4) -0.009(3) 0.012(3) -0.008(3)
C14 0.039(5) 0.100(7) 0.048(5) -0.006(4) 0.020(4) -0.032(5)
C15 0.045(6) 0.095(7) 0.052(5) -0.010(4) 0.024(4) -0.033(5)
C16 0.034(5) 0.068(7) 0.046(5) -0.010(4) 0.014(4) -0.015(5)
C17 0.026(4) 0.050(4) 0.034(5) -0.016(3) 0.005(3) -0.009(3)
C18 0.032(4) 0.072(6) 0.052(6) -0.019(4) 0.007(4) 0.000(4)
C19 0.034(4) 0.065(6) 0.048(6) -0.016(4) 0.006(4) 0.004(4)
C20 0.056(6) 0.060(7) 0.069(7) 0.003(5) 0.025(6) -0.001(5)
C21 0.034(4) 0.057(5) 0.029(4) 0.003(3) 0.009(3) -0.020(3)
C22 0.036(4) 0.082(6) 0.034(4) -0.011(4) 0.009(3) -0.015(4)
C23 0.036(4) 0.082(6) 0.036(4) -0.011(4) 0.004(4) -0.014(4)
C24 0.041(5) 0.066(6) 0.039(6) 0.005(5) 0.004(4) -0.008(4)
C25 0.013(4) 0.024(4) 0.032(4) -0.002(3) 0.004(3) 0.001(3)
C26 0.032(5) 0.023(4) 0.043(4) -0.001(3) 0.012(4) 0.000(3)
C27 0.032(5) 0.028(4) 0.046(4) -0.006(3) 0.012(4) 0.001(3)
C28 0.036(5) 0.049(6) 0.039(4) -0.007(4) 0.015(4) 0.002(5)
C29 0.024(3) 0.032(4) 0.028(4) 0.005(3) 0.003(3) -0.001(3)
C30 0.029(4) 0.042(5) 0.033(4) 0.013(4) 0.003(3) 0.003(3)
C31 0.033(4) 0.040(5) 0.038(5) 0.011(4) 0.002(3) -0.002(3)
C32 0.040(5) 0.049(6) 0.045(6) 0.011(5) 0.011(4) -0.009(4)
C33 0.025(3) 0.030(4) 0.032(4) 0.002(3) 0.003(3) -0.001(3)
C34 0.021(4) 0.041(5) 0.041(5) 0.002(4) 0.005(3) 0.006(3)
C35 0.023(4) 0.046(5) 0.043(5) 0.007(4) 0.006(3) 0.004(3)
C36 0.033(5) 0.045(6) 0.062(6) -0.004(5) -0.003(4) -0.007(4)
C37 0.034(4) 0.024(4) 0.040(4) -0.010(3) 0.016(3) -0.003(3)
C38 0.030(4) 0.046(5) 0.061(5) -0.011(4) 0.023(4) -0.013(4)
C39 0.041(4) 0.038(5) 0.054(5) -0.016(4) 0.024(4) -0.018(4)
C40 0.058(6) 0.035(5) 0.050(5) 0.001(4) 0.020(4) -0.010(4)
P1 0.0408(15) 0.0537(17) 0.0575(17) 0.0159(13) 0.0218(13) 0.0092(13)
F1 0.116(6) 0.077(4) 0.116(6) 0.033(4) 0.033(5) -0.007(4)
F2 0.091(5) 0.070(4) 0.083(5) 0.011(3) 0.022(4) -0.010(4)
F3 0.084(5) 0.101(6) 0.063(4) 0.022(3) 0.020(3) 0.024(4)
F4 0.053(4) 0.080(5) 0.073(4) 0.021(3) 0.016(3) -0.004(3)
F5 0.087(5) 0.141(7) 0.109(6) 0.032(5) 0.060(4) 0.042(5)
F6 0.071(4) 0.112(6) 0.087(5) 0.016(4) 0.039(4) 0.030(4)
P2 0.0263(12) 0.0277(13) 0.0532(15) 0.0038(11) 0.0002(11) 0.0024(10)
F7 0.048(3) 0.029(3) 0.065(4) 0.006(2) 0.015(3) 0.012(2)
F8 0.041(3) 0.029(3) 0.067(4) 0.004(2) 0.004(3) -0.001(2)
F9 0.041(3) 0.032(3) 0.109(5) 0.008(3) 0.028(3) 0.008(2)
F10 0.048(3) 0.047(3) 0.074(4) -0.004(3) 0.021(3) -0.005(3)
F11 0.042(3) 0.050(3) 0.058(3) -0.006(3) -0.001(3) 0.015(3)
F12 0.051(3) 0.034(3) 0.068(3) 0.000(3) -0.012(3) -0.001(3)
P3 0.0257(19) 0.057(3) 0.129(4) -0.013(2) 0.022(2) -0.0147(17)
F13 0.084(6) 0.069(5) 0.145(8) -0.017(5) 0.054(6) -0.027(4)
F14 0.050(5) 0.064(5) 0.184(9) 0.001(5) 0.022(5) -0.011(4)
F15 0.053(5) 0.092(8) 0.147(7) -0.015(5) 0.024(4) -0.020(5)
F16 0.059(5) 0.109(8) 0.137(6) -0.001(5) 0.021(4) -0.035(5)
F17 0.058(5) 0.104(8) 0.174(8) -0.041(6) 0.051(5) -0.021(5)
F18 0.065(5) 0.075(6) 0.180(8) -0.018(6) 0.065(6) -0.023(5)
O1 0.068(5) 0.060(5) 0.103(7) -0.013(5) 0.035(5) -0.007(4)
C41 0.059(6) 0.059(7) 0.072(7) -0.006(5) 0.032(5) -0.002(5)
C42 0.053(7) 0.112(10) 0.098(9) -0.043(8) 0.017(7) 0.007(7)
C43 0.073(7) 0.111(12) 0.118(12) -0.042(10) 0.055(8) -0.025(7)

loop_
_atom_type_symbol
_atom_type_description
_atom_type_scat_dispersion_real
_atom_type_scat_dispersion_imag
_atom_type_scat_source
C C 0.0181 0.0091 'International Tables Vol C Tables 4.2.6.8 and 6.1.1.4'
H H 0.0000 0.0000 'International Tables Vol C Tables 4.2.6.8 and 6.1.1.4'
B B 0.0090 0.0039 'International Tables Vol C Tables 4.2.6.8 and 6.1.1.4'
F F 0.0727 0.0534 'International Tables Vol C Tables 4.2.6.8 and 6.1.1.4'
N N 0.0311 0.0180 'International Tables Vol C Tables 4.2.6.8 and 6.1.1.4'
O O 0.0492 0.0322 'International Tables Vol C Tables 4.2.6.8 and 6.1.1.4'
P P 0.2955 0.4335 'International Tables Vol C Tables 4.2.6.8 and 6.1.1.4'
S S 0.3331 0.5567 'International Tables Vol C Tables 4.2.6.8 and 6.1.1.4'
Sb Sb -0.0562 5.8946 'International Tables Vol C Tables 4.2.6.8 and 6.1.1.4'

loop_
_exptl_crystal_face_index_h
_exptl_crystal_face_index_k
_exptl_crystal_face_index_l
_exptl_crystal_face_perp_dist
-1 1 -1 0.0289
-2 -1 0 0.0481
1 -1 1 0.0659
2 1 0 0.0403
17 0 5 0.0382
1 0 -1 0.0069
-1 0 1 0.0039

loop_
_geom_angle_atom_site_label_1
_geom_angle_atom_site_label_2
_geom_angle_atom_site_label_3
_geom_angle
_geom_angle_site_symmetry_1
_geom_angle_site_symmetry_3
_geom_angle_publ_flag
S1 Sb1 S7 170.76(7) . . ?
S1 Sb1 S8 69.37(6) . . ?
S1 Sb1 S10 90.89(6) . . ?
S2 Sb1 S1 90.47(7) . . ?
S2 Sb1 S3 93.15(7) . . ?
S2 Sb1 S7 89.28(7) . . ?
S2 Sb1 S8 154.76(7) . . ?
S2 Sb1 S10 73.20(7) . . ?
S3 Sb1 S1 90.55(7) . . ?
S3 Sb1 S7 80.25(6) . . ?
S3 Sb1 S8 101.77(7) . . ?
S3 Sb1 S10 166.28(7) . . ?
S7 Sb1 S8 113.08(6) . . ?
S7 Sb1 S10 97.87(6) . . ?
S10 Sb1 S8 91.49(6) . . ?
S4 Sb2 S5 89.47(7) . . ?
S4 Sb2 S8 90.30(7) . . ?
S4 Sb2 S9 155.93(7) . . ?
S4 Sb2 S10 73.21(7) . . ?
S5 Sb2 S8 169.09(7) . . ?
S5 Sb2 S9 67.65(6) . . ?
S5 Sb2 S10 92.64(7) . . ?
S6 Sb2 S4 94.73(8) . . ?
S6 Sb2 S5 92.69(8) . . ?
S6 Sb2 S8 76.46(7) . . ?
S6 Sb2 S9 93.78(7) . . ?
S6 Sb2 S10 166.76(7) . . ?
S8 Sb2 S9 113.60(6) . . ?
S8 Sb2 S10 97.73(6) . . ?
S10 Sb2 S9 99.45(6) . . ?
N1 B1 H1 110(5) . . ?
N3 B1 H1 105(5) . . ?
N3 B1 N1 113.4(7) . . ?
N3 B1 N5 110.2(7) . . ?
N5 B1 H1 107(6) . . ?
N5 B1 N1 110.6(8) . . ?
N7 B2 H2 108.1 . . ?
N9 B2 H2 108.1 . . ?
N9 B2 N7 110.4(8) . . ?
N11 B2 H2 108.1 . . ?
N11 B2 N7 110.4(9) . . ?
N11 B2 N9 111.7(8) . . ?
N13 B3 H3 111(5) . . ?
N13 B3 N17 106.5(7) . . ?
N15 B3 H3 112(5) . . ?
N15 B3 N13 108.8(7) . . ?
N15 B3 N17 107.9(7) . . ?
N17 B3 H3 110(5) . . ?
C1 S1 Sb1 105.5(3) . . ?
C5 S2 Sb1 102.1(3) . . ?
C9 S3 Sb1 105.2(3) . . ?
C13 S4 Sb2 101.8(3) . . ?
C17 S5 Sb2 103.9(3) . . ?
C21 S6 Sb2 104.2(3) . . ?
C25 S7 Sb1 91.6(3) . . ?
Sb2 S8 Sb1 81.76(5) . . ?
C29 S8 Sb1 117.1(3) . . ?
C29 S8 Sb2 91.7(3) . . ?
C33 S9 Sb2 118.5(3) . . ?
Sb1 S10 Sb2 83.40(6) . . ?
C37 S10 Sb1 101.6(3) . . ?
C37 S10 Sb2 103.1(3) . . ?
C1 N1 B1 131.1(7) . . ?
C1 N1 C2 108.3(8) . . ?
C2 N1 B1 120.4(8) . . ?
C1 N2 C3 108.4(8) . . ?
C1 N2 C4 125.4(8) . . ?
C3 N2 C4 125.8(8) . . ?
C5 N3 B1 130.7(8) . . ?
C5 N3 C6 108.3(7) . . ?
C6 N3 B1 120.8(8) . . ?
C5 N4 C7 109.5(8) . . ?
C5 N4 C8 124.9(8) . . ?
C7 N4 C8 125.5(8) . . ?
C9 N5 B1 130.8(7) . . ?
C9 N5 C10 107.5(7) . . ?
C10 N5 B1 121.7(7) . . ?
C9 N6 C11 109.5(7) . . ?
C9 N6 C12 124.9(7) . . ?
C11 N6 C12 125.6(7) . . ?
C13 N7 B2 132.8(8) . . ?
C13 N7 C14 107.3(8) . . ?
C14 N7 B2 119.8(8) . . ?
C13 N8 C15 109.4(8) . . ?
C13 N8 C16 125.0(8) . . ?
C15 N8 C16 125.4(8) . . ?
C17 N9 B2 131.1(9) . . ?
C17 N9 C18 107.8(9) . . ?
C18 N9 B2 120.9(9) . . ?
C17 N10 C19 108.8(9) . . ?
C17 N10 C20 124.5(9) . . ?
C19 N10 C20 126.6(10) . . ?
C21 N11 B2 132.1(8) . . ?
C21 N11 C22 106.2(8) . . ?
C22 N11 B2 121.7(9) . . ?
C21 N12 C23 109.6(9) . . ?
C21 N12 C24 124.8(9) . . ?
C23 N12 C24 125.6(8) . . ?
C25 N13 B3 125.9(7) . . ?
C25 N13 C26 107.5(7) . . ?
C26 N13 B3 126.2(7) . . ?
C25 N14 C27 108.6(7) . . ?
C25 N14 C28 126.7(8) . . ?
C27 N14 C28 124.6(8) . . ?
C29 N15 B3 126.9(7) . . ?
C29 N15 C30 107.0(7) . . ?
C30 N15 B3 126.0(7) . . ?
C29 N16 C31 109.3(8) . . ?
C29 N16 C32 125.8(7) . . ?
C31 N16 C32 124.8(8) . . ?
C33 N17 B3 125.1(7) . . ?
C33 N17 C34 107.5(7) . . ?
C34 N17 B3 127.3(7) . . ?
C33 N18 C35 109.4(7) . . ?
C33 N18 C36 124.4(8) . . ?
C35 N18 C36 126.0(8) . . ?
C37 N19 H19 124.2 . . ?
C37 N19 C38 111.5(8) . . ?
C38 N19 H19 124.2 . . ?
C37 N20 C39 110.2(8) . . ?
C37 N20 C40 125.6(8) . . ?
C39 N20 C40 124.2(8) . . ?
N1 C1 S1 129.9(6) . . ?
N1 C1 N2 107.9(7) . . ?
N2 C1 S1 122.2(7) . . ?
N1 C2 H2A 126.3 . . ?
C3 C2 N1 107.4(9) . . ?
C3 C2 H2A 126.3 . . ?
N2 C3 H3A 126.1 . . ?
C2 C3 N2 107.9(8) . . ?
C2 C3 H3A 126.1 . . ?
N2 C4 H4A 109.5 . . ?
N2 C4 H4B 109.5 . . ?
N2 C4 H4C 109.5 . . ?
H4A C4 H4B 109.5 . . ?
H4A C4 H4C 109.5 . . ?
H4B C4 H4C 109.5 . . ?
N3 C5 S2 128.7(7) . . ?
N4 C5 S2 124.7(7) . . ?
N4 C5 N3 106.6(8) . . ?
N3 C6 H6 126.2 . . ?
C7 C6 N3 107.6(9) . . ?
C7 C6 H6 126.2 . . ?
N4 C7 H7 125.9 . . ?
C6 C7 N4 108.1(9) . . ?
C6 C7 H7 125.9 . . ?
N4 C8 H8A 109.5 . . ?
N4 C8 H8B 109.5 . . ?
N4 C8 H8C 109.5 . . ?
H8A C8 H8B 109.5 . . ?
H8A C8 H8C 109.5 . . ?
H8B C8 H8C 109.5 . . ?
N5 C9 S3 129.0(7) . . ?
N6 C9 S3 123.4(6) . . ?
N6 C9 N5 107.6(7) . . ?
N5 C10 H10 125.5 . . ?
C11 C10 N5 109.1(8) . . ?
C11 C10 H10 125.5 . . ?
N6 C11 H11 126.8 . . ?
C10 C11 N6 106.4(8) . . ?
C10 C11 H11 126.8 . . ?
N6 C12 H12A 109.5 . . ?
N6 C12 H12B 109.5 . . ?
N6 C12 H12C 109.5 . . ?
H12A C12 H12B 109.5 . . ?
H12A C12 H12C 109.5 . . ?
H12B C12 H12C 109.5 . . ?
N7 C13 S4 128.7(7) . . ?
N8 C13 S4 124.5(7) . . ?
N8 C13 N7 106.8(8) . . ?
N7 C14 H14 125.6 . . ?
C15 C14 N7 108.8(10) . . ?
C15 C14 H14 125.6 . . ?
N8 C15 H15 126.1 . . ?
C14 C15 N8 107.7(10) . . ?
C14 C15 H15 126.1 . . ?
N8 C16 H16A 109.5 . . ?
N8 C16 H16B 109.5 . . ?
N8 C16 H16C 109.5 . . ?
H16A C16 H16B 109.5 . . ?
H16A C16 H16C 109.5 . . ?
H16B C16 H16C 109.5 . . ?
N9 C17 S5 129.7(8) . . ?
N9 C17 N10 107.5(9) . . ?
N10 C17 S5 122.8(8) . . ?
N9 C18 H18 125.4 . . ?
C19 C18 N9 109.2(10) . . ?
C19 C18 H18 125.4 . . ?
N10 C19 H19A 126.6 . . ?
C18 C19 N10 106.7(10) . . ?
C18 C19 H19A 126.6 . . ?
N10 C20 H20A 109.5 . . ?
N10 C20 H20B 109.5 . . ?
N10 C20 H20C 109.5 . . ?
H20A C20 H20B 109.5 . . ?
H20A C20 H20C 109.5 . . ?
H20B C20 H20C 109.5 . . ?
N11 C21 S6 127.4(7) . . ?
N12 C21 S6 124.1(9) . . ?
N12 C21 N11 108.6(8) . . ?
N11 C22 H22 125.4 . . ?
C23 C22 N11 109.3(10) . . ?
C23 C22 H22 125.4 . . ?
N12 C23 H23 126.8 . . ?
C22 C23 N12 106.3(9) . . ?
C22 C23 H23 126.8 . . ?
N12 C24 H24A 109.5 . . ?
N12 C24 H24B 109.5 . . ?
N12 C24 H24C 109.5 . . ?
H24A C24 H24B 109.5 . . ?
H24A C24 H24C 109.5 . . ?
H24B C24 H24C 109.5 . . ?
N13 C25 S7 127.2(6) . . ?
N13 C25 N14 108.0(7) . . ?
N14 C25 S7 124.7(7) . . ?
N13 C26 H26 125.9 . . ?
C27 C26 N13 108.2(8) . . ?
C27 C26 H26 125.9 . . ?
N14 C27 H27 126.1 . . ?
C26 C27 N14 107.8(8) . . ?
C26 C27 H27 126.1 . . ?
N14 C28 H28A 109.5 . . ?
N14 C28 H28B 109.5 . . ?
N14 C28 H28C 109.5 . . ?
H28A C28 H28B 109.5 . . ?
H28A C28 H28C 109.5 . . ?
H28B C28 H28C 109.5 . . ?
N15 C29 S8 127.0(7) . . ?
N15 C29 N16 107.8(7) . . ?
N16 C29 S8 125.1(7) . . ?
N15 C30 H30 125.4 . . ?
C31 C30 N15 109.2(8) . . ?
C31 C30 H30 125.4 . . ?
N16 C31 H31 126.7 . . ?
C30 C31 N16 106.6(8) . . ?
C30 C31 H31 126.7 . . ?
N16 C32 H32A 109.5 . . ?
N16 C32 H32B 109.5 . . ?
N16 C32 H32C 109.5 . . ?
H32A C32 H32B 109.5 . . ?
H32A C32 H32C 109.5 . . ?
H32B C32 H32C 109.5 . . ?
N17 C33 S9 128.8(6) . . ?
N18 C33 S9 123.8(7) . . ?
N18 C33 N17 107.4(8) . . ?
N17 C34 H34 125.5 . . ?
C35 C34 N17 109.0(9) . . ?
C35 C34 H34 125.5 . . ?
N18 C35 H35 126.7 . . ?
C34 C35 N18 106.7(8) . . ?
C34 C35 H35 126.7 . . ?
N18 C36 H36A 109.5 . . ?
N18 C36 H36B 109.5 . . ?
N18 C36 H36C 109.5 . . ?
H36A C36 H36B 109.5 . . ?
H36A C36 H36C 109.5 . . ?
H36B C36 H36C 109.5 . . ?
N19 C37 S10 127.6(7) . . ?
N20 C37 S10 128.3(7) . . ?
N20 C37 N19 104.1(8) . . ?
N19 C38 H38 126.8 . . ?
C39 C38 N19 106.4(9) . . ?
C39 C38 H38 126.8 . . ?
N20 C39 H39 126.1 . . ?
C38 C39 N20 107.8(9) . . ?
C38 C39 H39 126.1 . . ?
N20 C40 H40A 109.5 . . ?
N20 C40 H40B 109.5 . . ?
N20 C40 H40C 109.5 . . ?
H40A C40 H40B 109.5 . . ?
H40A C40 H40C 109.5 . . ?
H40B C40 H40C 109.5 . . ?
F1 P1 F2 179.0(5) . . ?
F1 P1 F3 89.5(4) . . ?
F1 P1 F4 89.6(4) . . ?
F2 P1 F3 91.0(4) . . ?
F2 P1 F4 89.9(4) . . ?
F4 P1 F3 178.9(5) . . ?
F5 P1 F1 90.0(5) . . ?
F5 P1 F2 90.9(5) . . ?
F5 P1 F3 90.0(4) . . ?
F5 P1 F4 90.7(4) . . ?
F5 P1 F6 179.3(5) . . ?
F6 P1 F1 90.0(5) . . ?
F6 P1 F2 89.1(5) . . ?
F6 P1 F3 89.3(4) . . ?
F6 P1 F4 90.0(4) . . ?
F7 P2 F8 179.2(4) . . ?
F7 P2 F10 89.6(3) . . ?
F9 P2 F7 90.3(3) . . ?
F9 P2 F8 89.6(3) . . ?
F9 P2 F10 179.9(4) . . ?
F9 P2 F11 89.5(4) . . ?
F9 P2 F12 90.1(4) . . ?
F10 P2 F8 90.6(3) . . ?
F11 P2 F7 89.2(3) . . ?
F11 P2 F8 90.0(3) . . ?
F11 P2 F10 90.5(3) . . ?
F12 P2 F7 90.2(3) . . ?
F12 P2 F8 90.5(3) . . ?
F12 P2 F10 89.9(4) . . ?
F12 P2 F11 179.3(4) . . ?
F13 P3 F15 89.4(7) . . ?
F14 P3 F13 178.6(6) . . ?
F14 P3 F15 89.8(6) . . ?
F14 P3 F17 92.4(6) . . ?
F14 P3 F18 90.2(6) . . ?
F16 P3 F13 90.3(6) . . ?
F16 P3 F14 90.5(6) . . ?
F16 P3 F15 179.3(8) . . ?
F16 P3 F17 89.8(6) . . ?
F16 P3 F18 94.1(6) . . ?
F17 P3 F13 88.8(6) . . ?
F17 P3 F15 90.8(6) . . ?
F18 P3 F13 88.5(6) . . ?
F18 P3 F15 85.3(6) . . ?
F18 P3 F17 175.3(8) . . ?
F13' P3' F14' 179.1(19) . . ?
F13' P3' F15' 90.6(16) . . ?
F13' P3' F16' 89.7(16) . . ?
F13' P3' F18' 90.7(16) . . ?
F14' P3' F15' 88.8(16) . . ?
F14' P3' F18' 89.9(17) . . ?
F16' P3' F14' 90.9(16) . . ?
F16' P3' F15' 177.4(19) . . ?
F16' P3' F18' 90.2(16) . . ?
F17' P3' F13' 89.3(16) . . ?
F17' P3' F14' 90.0(16) . . ?
F17' P3' F15' 90.4(16) . . ?
F17' P3' F16' 92.2(15) . . ?
F17' P3' F18' 177.6(19) . . ?
F18' P3' F15' 87.2(16) . . ?
O1 C41 C42 121.9(12) . . ?
O1 C41 C43 123.6(12) . . ?
C42 C41 C43 114.4(12) . . ?
C41 C42 H42A 109.5 . . ?
C41 C42 H42B 109.5 . . ?
C41 C42 H42C 109.5 . . ?
H42A C42 H42B 109.5 . . ?
H42A C42 H42C 109.5 . . ?
H42B C42 H42C 109.5 . . ?
C41 C43 H43A 109.5 . . ?
C41 C43 H43B 109.5 . . ?
C41 C43 H43C 109.5 . . ?
H43A C43 H43B 109.5 . . ?
H43A C43 H43C 109.5 . . ?
H43B C43 H43C 109.5 . . ?

loop_
_geom_bond_atom_site_label_1
_geom_bond_atom_site_label_2
_geom_bond_distance
_geom_bond_site_symmetry_2
_geom_bond_publ_flag
Sb1 S1 2.672(2) . ?
Sb1 S2 2.507(2) . ?
Sb1 S3 2.570(2) . ?
Sb1 S7 2.794(2) . ?
Sb1 S8 3.385(2) . ?
Sb1 S10 3.004(2) . ?
Sb2 S4 2.519(2) . ?
Sb2 S5 2.630(2) . ?
Sb2 S6 2.515(2) . ?
Sb2 S8 2.889(2) . ?
Sb2 S9 3.265(2) . ?
Sb2 S10 3.191(2) . ?
B1 H1 1.01(2) . ?
B1 N1 1.557(13) . ?
B1 N3 1.548(12) . ?
B1 N5 1.555(12) . ?
B2 H2 1.0000 . ?
B2 N7 1.561(13) . ?
B2 N9 1.546(15) . ?
B2 N11 1.546(14) . ?
B3 H3 1.01(2) . ?
B3 N13 1.561(12) . ?
B3 N15 1.536(12) . ?
B3 N17 1.572(11) . ?
S1 C1 1.725(8) . ?
S2 C5 1.726(9) . ?
S3 C9 1.718(8) . ?
S4 C13 1.716(9) . ?
S5 C17 1.729(10) . ?
S6 C21 1.736(10) . ?
S7 C25 1.729(8) . ?
S8 C29 1.733(8) . ?
S9 C33 1.711(9) . ?
S10 C37 1.699(9) . ?
N1 C1 1.343(11) . ?
N1 C2 1.384(11) . ?
N2 C1 1.356(10) . ?
N2 C3 1.368(11) . ?
N2 C4 1.467(12) . ?
N3 C5 1.352(11) . ?
N3 C6 1.384(12) . ?
N4 C5 1.347(11) . ?
N4 C7 1.357(12) . ?
N4 C8 1.488(11) . ?
N5 C9 1.365(10) . ?
N5 C10 1.376(11) . ?
N6 C9 1.338(11) . ?
N6 C11 1.385(10) . ?
N6 C12 1.465(11) . ?
N7 C13 1.366(11) . ?
N7 C14 1.379(13) . ?
N8 C13 1.352(11) . ?
N8 C15 1.359(13) . ?
N8 C16 1.474(12) . ?
N9 C17 1.340(12) . ?
N9 C18 1.385(13) . ?
N10 C17 1.367(13) . ?
N10 C19 1.376(13) . ?
N10 C20 1.453(13) . ?
N11 C21 1.348(13) . ?
N11 C22 1.382(12) . ?
N12 C21 1.338(12) . ?
N12 C23 1.357(13) . ?
N12 C24 1.472(13) . ?
N13 C25 1.345(10) . ?
N13 C26 1.394(11) . ?
N14 C25 1.356(10) . ?
N14 C27 1.370(11) . ?
N14 C28 1.471(11) . ?
N15 C29 1.345(10) . ?
N15 C30 1.392(11) . ?
N16 C29 1.354(11) . ?
N16 C31 1.371(11) . ?
N16 C32 1.472(12) . ?
N17 C33 1.361(11) . ?
N17 C34 1.382(11) . ?
N18 C33 1.346(10) . ?
N18 C35 1.381(12) . ?
N18 C36 1.464(12) . ?
N19 H19 0.8800 . ?
N19 C37 1.362(11) . ?
N19 C38 1.371(11) . ?
N20 C37 1.357(11) . ?
N20 C39 1.382(12) . ?
N20 C40 1.466(12) . ?
C2 H2A 0.9500 . ?
C2 C3 1.348(14) . ?
C3 H3A 0.9500 . ?
C4 H4A 0.9800 . ?
C4 H4B 0.9800 . ?
C4 H4C 0.9800 . ?
C6 H6 0.9500 . ?
C6 C7 1.323(13) . ?
C7 H7 0.9500 . ?
C8 H8A 0.9800 . ?
C8 H8B 0.9800 . ?
C8 H8C 0.9800 . ?
C10 H10 0.9500 . ?
C10 C11 1.340(12) . ?
C11 H11 0.9500 . ?
C12 H12A 0.9800 . ?
C12 H12B 0.9800 . ?
C12 H12C 0.9800 . ?
C14 H14 0.9500 . ?
C14 C15 1.324(15) . ?
C15 H15 0.9500 . ?
C16 H16A 0.9800 . ?
C16 H16B 0.9800 . ?
C16 H16C 0.9800 . ?
C18 H18 0.9500 . ?
C18 C19 1.332(16) . ?
C19 H19A 0.9500 . ?
C20 H20A 0.9800 . ?
C20 H20B 0.9800 . ?
C20 H20C 0.9800 . ?
C22 H22 0.9500 . ?
C22 C23 1.342(15) . ?
C23 H23 0.9500 . ?
C24 H24A 0.9800 . ?
C24 H24B 0.9800 . ?
C24 H24C 0.9800 . ?
C26 H26 0.9500 . ?
C26 C27 1.332(13) . ?
C27 H27 0.9500 . ?
C28 H28A 0.9800 . ?
C28 H28B 0.9800 . ?
C28 H28C 0.9800 . ?
C30 H30 0.9500 . ?
C30 C31 1.331(13) . ?
C31 H31 0.9500 . ?
C32 H32A 0.9800 . ?
C32 H32B 0.9800 . ?
C32 H32C 0.9800 . ?
C34 H34 0.9500 . ?
C34 C35 1.335(12) . ?
C35 H35 0.9500 . ?
C36 H36A 0.9800 . ?
C36 H36B 0.9800 . ?
C36 H36C 0.9800 . ?
C38 H38 0.9500 . ?
C38 C39 1.336(14) . ?
C39 H39 0.9500 . ?
C40 H40A 0.9800 . ?
C40 H40B 0.9800 . ?
C40 H40C 0.9800 . ?
P1 F1 1.574(8) . ?
P1 F2 1.576(7) . ?
P1 F3 1.586(7) . ?
P1 F4 1.584(6) . ?
P1 F5 1.562(7) . ?
P1 F6 1.573(7) . ?
P2 F7 1.599(6) . ?
P2 F8 1.601(6) . ?
P2 F9 1.589(7) . ?
P2 F10 1.600(6) . ?
P2 F11 1.595(6) . ?
P2 F12 1.592(6) . ?
P3 F13 1.594(9) . ?
P3 F14 1.570(9) . ?
P3 F15 1.608(9) . ?
P3 F16 1.566(9) . ?
P3 F17 1.576(10) . ?
P3 F18 1.572(9) . ?
P3' F13' 1.578(16) . ?
P3' F14' 1.579(16) . ?
P3' F15' 1.594(16) . ?
P3' F16' 1.578(16) . ?
P3' F17' 1.570(16) . ?
P3' F18' 1.579(16) . ?
O1 C41 1.213(13) . ?
C41 C42 1.461(17) . ?
C41 C43 1.471(16) . ?
C42 H42A 0.9800 . ?
C42 H42B 0.9800 . ?
C42 H42C 0.9800 . ?
C43 H43A 0.9800 . ?
C43 H43B 0.9800 . ?
C43 H43C 0.9800 . ?

loop_
_geom_hbond_atom_site_label_D
_geom_hbond_atom_site_label_H
_geom_hbond_atom_site_label_A
_geom_hbond_distance_DH
_geom_hbond_distance_HA
_geom_hbond_distance_DA
_geom_hbond_angle_DHA
_geom_hbond_site_symmetry_A
_geom_hbond_publ_flag
N19 H19 S9 0.88 2.45 3.296(8) 161.0 . yes
C3 H3A S10 0.95 2.75 3.660(9) 161.7 5_676 yes
C4 H4B S4 0.98 3.02 3.973(10) 164.1 . yes
C6 H6 F13' 0.95 2.56 3.18(4) 123.2 7_666 yes
C8 H8A S7 0.98 2.90 3.791(9) 151.8 7_666 yes
C8 H8B S7 0.98 2.91 3.672(10) 135.2 . yes
C8 H8C F3 0.98 2.61 3.338(12) 131.2 . yes
C10 H10 F9 0.95 2.51 3.318(10) 143.3 5_666 yes
C11 H11 S1 0.95 2.92 3.767(10) 149.3 5_666 yes
C11 H11 S8 0.95 2.95 3.682(9) 134.3 5_666 yes
C12 H12B F8 0.98 2.46 3.157(11) 127.7 . yes
C14 H14 F15' 0.95 2.38 2.99(4) 122.2 4_646 yes
C15 H15 F15 0.95 2.48 3.390(15) 159.4 3_445 yes
C15 H15 F15' 0.95 2.44 3.29(5) 149.0 3_445 yes
C15 H15 F18' 0.95 2.61 3.41(4) 142.7 3_445 yes
C16 H16C S1 0.98 3.02 3.932(10) 155.7 . yes
C20 H20C F9 0.98 2.40 3.293(13) 152.0 1_565 yes
C23 H23 F10 0.95 2.51 3.434(11) 164.3 4_656 yes
C24 H24B F11 0.98 2.52 3.239(12) 130.5 4_656 yes
C26 H26 F10 0.95 2.62 3.257(10) 124.9 . yes
C27 H27 O1 0.95 2.39 3.213(13) 145.2 . yes
C28 H28C S7 0.98 2.75 3.231(10) 110.8 . yes
C30 H30 S5 0.95 2.90 3.557(9) 127.7 4_646 yes
C31 H31 S9 0.95 2.84 3.788(10) 176.4 4_646 yes
C32 H32A S8 0.98 2.72 3.220(10) 112.3 . yes
C38 H38 F17 0.95 2.51 3.243(13) 134.0 . yes
C38 H38 F16' 0.95 2.23 2.94(4) 130.4 . yes
C38 H38 F17' 0.95 2.34 3.23(4) 155.7 . yes
C39 H39 O1 0.95 2.49 3.382(14) 156.4 7_666 yes
C40 H40A S2 0.98 2.94 3.529(10) 119.8 . yes

loop_
_geom_torsion_atom_site_label_1
_geom_torsion_atom_site_label_2
_geom_torsion_atom_site_label_3
_geom_torsion_atom_site_label_4
_geom_torsion
_geom_torsion_site_symmetry_1
_geom_torsion_site_symmetry_2
_geom_torsion_site_symmetry_3
_geom_torsion_site_symmetry_4
_geom_torsion_publ_flag
Sb1 S1 C1 N1 63.9(8) . . . . ?
Sb1 S1 C1 N2 -116.1(6) . . . . ?
Sb1 S2 C5 N3 77.1(8) . . . . ?
Sb1 S2 C5 N4 -100.0(7) . . . . ?
Sb1 S3 C9 N5 71.5(9) . . . . ?
Sb1 S3 C9 N6 -109.5(7) . . . . ?
Sb1 S7 C25 N13 -64.2(7) . . . . ?
Sb1 S7 C25 N14 112.0(7) . . . . ?
Sb1 S8 C29 N15 19.5(9) . . . . ?
Sb1 S8 C29 N16 -165.2(7) . . . . ?
Sb1 S10 C37 N19 -80.6(8) . . . . ?
Sb1 S10 C37 N20 99.6(8) . . . . ?
Sb2 S4 C13 N7 70.6(9) . . . . ?
Sb2 S4 C13 N8 -105.9(8) . . . . ?
Sb2 S5 C17 N9 71.6(9) . . . . ?
Sb2 S5 C17 N10 -107.9(7) . . . . ?
Sb2 S6 C21 N11 74.8(9) . . . . ?
Sb2 S6 C21 N12 -106.7(8) . . . . ?
Sb2 S8 C29 N15 -62.1(8) . . . . ?
Sb2 S8 C29 N16 113.2(8) . . . . ?
Sb2 S9 C33 N17 -2.3(10) . . . . ?
Sb2 S9 C33 N18 -178.2(6) . . . . ?
Sb2 S10 C37 N19 5.2(8) . . . . ?
Sb2 S10 C37 N20 -174.6(7) . . . . ?
B1 N1 C1 S1 7.2(13) . . . . ?
B1 N1 C1 N2 -172.9(8) . . . . ?
B1 N1 C2 C3 173.6(7) . . . . ?
B1 N3 C5 S2 -2.9(13) . . . . ?
B1 N3 C5 N4 174.7(8) . . . . ?
B1 N3 C6 C7 -176.1(8) . . . . ?
B1 N5 C9 S3 -1.8(15) . . . . ?
B1 N5 C9 N6 179.1(9) . . . . ?
B1 N5 C10 C11 -179.1(8) . . . . ?
B2 N7 C13 S4 5.1(16) . . . . ?
B2 N7 C13 N8 -177.9(10) . . . . ?
B2 N7 C14 C15 177.9(10) . . . . ?
B2 N9 C17 S5 -5.1(15) . . . . ?
B2 N9 C17 N10 174.5(9) . . . . ?
B2 N9 C18 C19 -175.6(9) . . . . ?
B2 N11 C21 S6 -4.3(16) . . . . ?
B2 N11 C21 N12 176.9(10) . . . . ?
B2 N11 C22 C23 -176.8(10) . . . . ?
B3 N13 C25 S7 -11.8(12) . . . . ?
B3 N13 C25 N14 171.5(7) . . . . ?
B3 N13 C26 C27 -171.5(8) . . . . ?
B3 N15 C29 S8 -7.5(13) . . . . ?
B3 N15 C29 N16 176.5(8) . . . . ?
B3 N15 C30 C31 -176.8(8) . . . . ?
B3 N17 C33 S9 5.2(13) . . . . ?
B3 N17 C33 N18 -178.3(7) . . . . ?
B3 N17 C34 C35 178.0(8) . . . . ?
N1 B1 N3 C5 26.2(12) . . . . ?
N1 B1 N3 C6 -160.2(8) . . . . ?
N1 B1 N5 C9 -99.5(10) . . . . ?
N1 B1 N5 C10 79.0(10) . . . . ?
N1 C2 C3 N2 1.3(10) . . . . ?
N3 B1 N1 C1 -100.5(10) . . . . ?
N3 B1 N1 C2 84.6(9) . . . . ?
N3 B1 N5 C9 26.7(13) . . . . ?
N3 B1 N5 C10 -154.8(8) . . . . ?
N3 C6 C7 N4 1.4(12) . . . . ?
N5 B1 N1 C1 23.9(12) . . . . ?
N5 B1 N1 C2 -151.0(7) . . . . ?
N5 B1 N3 C5 -98.4(10) . . . . ?
N5 B1 N3 C6 75.2(10) . . . . ?
N5 C10 C11 N6 0.0(11) . . . . ?
N7 B2 N9 C17 -93.1(11) . . . . ?
N7 B2 N9 C18 80.4(11) . . . . ?
N7 B2 N11 C21 25.0(15) . . . . ?
N7 B2 N11 C22 -157.4(9) . . . . ?
N7 C14 C15 N8 0.6(14) . . . . ?
N9 B2 N7 C13 22.9(15) . . . . ?
N9 B2 N7 C14 -155.2(9) . . . . ?
N9 B2 N11 C21 -98.2(12) . . . . ?
N9 B2 N11 C22 79.4(12) . . . . ?
N9 C18 C19 N10 0.8(12) . . . . ?
N11 B2 N7 C13 -101.1(12) . . . . ?
N11 B2 N7 C14 80.8(12) . . . . ?
N11 B2 N9 C17 30.0(14) . . . . ?
N11 B2 N9 C18 -156.5(8) . . . . ?
N11 C22 C23 N12 -1.2(13) . . . . ?
N13 B3 N15 C29 -85.4(10) . . . . ?
N13 B3 N15 C30 92.2(10) . . . . ?
N13 B3 N17 C33 156.1(8) . . . . ?
N13 B3 N17 C34 -21.5(11) . . . . ?
N13 C26 C27 N14 -0.7(10) . . . . ?
N15 B3 N13 C25 160.9(7) . . . . ?
N15 B3 N13 C26 -27.9(11) . . . . ?
N15 B3 N17 C33 -87.3(10) . . . . ?
N15 B3 N17 C34 95.1(10) . . . . ?
N15 C30 C31 N16 -0.4(11) . . . . ?
N17 B3 N13 C25 -83.1(9) . . . . ?
N17 B3 N13 C26 88.1(9) . . . . ?
N17 B3 N15 C29 159.4(8) . . . . ?
N17 B3 N15 C30 -23.0(12) . . . . ?
N17 C34 C35 N18 0.2(11) . . . . ?
N19 C38 C39 N20 -0.4(11) . . . . ?
C1 N1 C2 C3 -2.4(10) . . . . ?
C1 N2 C3 C2 0.3(10) . . . . ?
C2 N1 C1 S1 -177.4(7) . . . . ?
C2 N1 C1 N2 2.5(9) . . . . ?
C3 N2 C1 S1 178.2(6) . . . . ?
C3 N2 C1 N1 -1.7(9) . . . . ?
C4 N2 C1 S1 -8.3(11) . . . . ?
C4 N2 C1 N1 171.8(7) . . . . ?
C4 N2 C3 C2 -173.2(8) . . . . ?
C5 N3 C6 C7 -1.2(11) . . . . ?
C5 N4 C7 C6 -1.1(11) . . . . ?
C6 N3 C5 S2 -177.1(7) . . . . ?
C6 N3 C5 N4 0.5(10) . . . . ?
C7 N4 C5 S2 178.1(7) . . . . ?
C7 N4 C5 N3 0.4(10) . . . . ?
C8 N4 C5 S2 -6.9(12) . . . . ?
C8 N4 C5 N3 175.4(8) . . . . ?
C8 N4 C7 C6 -176.1(9) . . . . ?
C9 N5 C10 C11 -0.3(11) . . . . ?
C9 N6 C11 C10 0.3(11) . . . . ?
C10 N5 C9 S3 179.6(7) . . . . ?
C10 N5 C9 N6 0.5(10) . . . . ?
C11 N6 C9 S3 -179.6(7) . . . . ?
C11 N6 C9 N5 -0.5(10) . . . . ?
C12 N6 C9 S3 -0.8(13) . . . . ?
C12 N6 C9 N5 178.4(8) . . . . ?
C12 N6 C11 C10 -178.6(9) . . . . ?
C13 N7 C14 C15 -0.6(13) . . . . ?
C13 N8 C15 C14 -0.3(14) . . . . ?
C14 N7 C13 S4 -176.6(8) . . . . ?
C14 N7 C13 N8 0.4(11) . . . . ?
C15 N8 C13 S4 177.1(8) . . . . ?
C15 N8 C13 N7 -0.1(11) . . . . ?
C16 N8 C13 S4 -7.2(14) . . . . ?
C16 N8 C13 N7 175.6(9) . . . . ?
C16 N8 C15 C14 -176.0(10) . . . . ?
C17 N9 C18 C19 -0.7(11) . . . . ?
C17 N10 C19 C18 -0.6(11) . . . . ?
C18 N9 C17 S5 -179.2(7) . . . . ?
C18 N9 C17 N10 0.4(10) . . . . ?
C19 N10 C17 S5 179.8(7) . . . . ?
C19 N10 C17 N9 0.1(10) . . . . ?
C20 N10 C17 S5 0.0(13) . . . . ?
C20 N10 C17 N9 -179.6(9) . . . . ?
C20 N10 C19 C18 179.1(10) . . . . ?
C21 N11 C22 C23 1.3(12) . . . . ?
C21 N12 C23 C22 0.6(12) . . . . ?
C22 N11 C21 S6 177.8(8) . . . . ?
C22 N11 C21 N12 -0.9(11) . . . . ?
C23 N12 C21 S6 -178.6(8) . . . . ?
C23 N12 C21 N11 0.2(11) . . . . ?
C24 N12 C21 S6 -0.5(14) . . . . ?
C24 N12 C21 N11 178.3(9) . . . . ?
C24 N12 C23 C22 -177.4(10) . . . . ?
C25 N13 C26 C27 1.1(10) . . . . ?
C25 N14 C27 C26 0.0(10) . . . . ?
C26 N13 C25 S7 175.6(6) . . . . ?
C26 N13 C25 N14 -1.0(9) . . . . ?
C27 N14 C25 S7 -176.1(6) . . . . ?
C27 N14 C25 N13 0.7(9) . . . . ?
C28 N14 C25 S7 0.8(12) . . . . ?
C28 N14 C25 N13 177.5(7) . . . . ?
C28 N14 C27 C26 -176.9(8) . . . . ?
C29 N15 C30 C31 1.2(11) . . . . ?
C29 N16 C31 C30 -0.5(11) . . . . ?
C30 N15 C29 S8 174.5(7) . . . . ?
C30 N15 C29 N16 -1.5(10) . . . . ?
C31 N16 C29 S8 -174.8(7) . . . . ?
C31 N16 C29 N15 1.2(10) . . . . ?
C32 N16 C29 S8 2.1(13) . . . . ?
C32 N16 C29 N15 178.2(8) . . . . ?
C32 N16 C31 C30 -177.5(9) . . . . ?
C33 N17 C34 C35 0.0(10) . . . . ?
C33 N18 C35 C34 -0.4(11) . . . . ?
C34 N17 C33 S9 -176.7(7) . . . . ?
C34 N17 C33 N18 -0.3(10) . . . . ?
C35 N18 C33 S9 177.0(7) . . . . ?
C35 N18 C33 N17 0.4(10) . . . . ?
C36 N18 C33 S9 -7.8(13) . . . . ?
C36 N18 C33 N17 175.5(8) . . . . ?
C36 N18 C35 C34 -175.4(9) . . . . ?
C37 N19 C38 C39 0.6(11) . . . . ?
C37 N20 C39 C38 0.0(11) . . . . ?
C38 N19 C37 S10 179.6(7) . . . . ?
C38 N19 C37 N20 -0.5(10) . . . . ?
C39 N20 C37 S10 -179.8(7) . . . . ?
C39 N20 C37 N19 0.3(9) . . . . ?
C40 N20 C37 S10 0.0(13) . . . . ?
C40 N20 C37 N19 -179.9(8) . . . . ?
C40 N20 C39 C38 -179.8(9) . . . . ?

loop_
_exptl_oxdiff_crystal_face_indexfrac_h
_exptl_oxdiff_crystal_face_indexfrac_k
_exptl_oxdiff_crystal_face_indexfrac_l
_exptl_oxdiff_crystal_face_x
_exptl_oxdiff_crystal_face_y
_exptl_oxdiff_crystal_face_z
-0.9907 0.9984 -1.0015 0.0090 0.0618 0.1189
-1.9929 -0.9971 -0.0084 -0.0315 -0.1358 0.0483
0.9907 -0.9984 1.0015 -0.0090 -0.0618 -0.1189
1.9929 0.9971 0.0084 0.0315 0.1358 -0.0483
16.5531 0.1516 4.8739 0.1033 0.4268 -0.8984
0.9992 -0.0001 -0.9978 -0.0442 0.0299 -0.0149
-0.9992 0.0001 0.9978 0.0442 -0.0299 0.0149

loop_
_smtbx_masks_void_nr
_smtbx_masks_void_average_x
_smtbx_masks_void_average_y
_smtbx_masks_void_average_z
_smtbx_masks_void_volume
_smtbx_masks_void_count_electrons
_smtbx_masks_void_content
1 0.000 0.191 0.250 178.7 47.0 '1.4 C3H6O'
2 0.000 -0.191 0.750 178.7 47.1 '1.4 C3H6O'
3 0.500 0.309 0.750 178.7 47.1 '1.4 C3H6O'
4 0.500 0.691 0.250 178.7 47.0 '1.4 C3H6O'
